data_4113876
loop_
_publ_author_name
'Takashi Otani'
'Jun Takayama'
'Yoshiaki Sugihara'
'Akihiko Ishii'
'Juzo Nakayama'

_publ_contact_author_address
;
Department of Chemistry, Faculty of Science, Saitama University
Saitama, Saitama 338-8570, Japan
;
_publ_contact_author_email nakaj@post.saitama-u.ac.jp
_publ_contact_author_fax +81-48-858-3700
_publ_contact_author_name 'Dr. Juzo Nakayama'
_publ_contact_author_phone +81-48-858-3390
_publ_section_title
;
 \p-Face-Selective Diels-Alder Reactions of 3,4-Di-tert-butylthiophene
 1-Oxide and 1-Imide and Formation of 1,2-Thiazetidines
;
_journal_name_full 'Journal of the American Chemical Society'
_journal_page_first 8255
_journal_page_last 8263
_journal_paper_doi 10.1021/ja029867i
_journal_volume 125
_journal_year 2003
_chemical_compound_source 'Local laboratory'
_chemical_formula_moiety 'C27 H32 N4 O4 S2 '
_chemical_formula_sum 'C27 H32 N4 O4 S2'
_chemical_formula_weight 540.705
_chemical_name_systematic
;
 ?
;
_space_group_IT_number 14
_symmetry_cell_setting monoclinic
_symmetry_space_group_name_Hall '-P 2ybc'
_symmetry_space_group_name_H-M 'P 1 21/c 1'
_audit_creation_method maXus
_cell_angle_alpha 90.00
_cell_angle_beta 92.760(3)
_cell_angle_gamma 90.00
_cell_formula_units_Z 4
_cell_length_a 7.6880(7)
_cell_length_b 28.758(2)
_cell_length_c 12.2780(14)
_cell_measurement_temperature 298
_cell_volume 2711.4(4)
_computing_cell_refinement 'HKL Scalepack'
_computing_data_collection 'DIP Image plate'
_computing_data_reduction 'maXus (Mackay et al., 1999)'
_computing_structure_refinement 'SHELXL-97 (Sheldrick, 1997)'
_diffrn_measured_fraction_theta_full 0.927
_diffrn_measured_fraction_theta_max 0.927
_diffrn_measurement_device 'DIP Image plate'
_diffrn_measurement_method IP
_diffrn_radiation_source 'fine-focus sealed tube'
_diffrn_radiation_type ' MoK\a'
_diffrn_radiation_wavelength_id all
_diffrn_reflns_av_R_equivalents 0.064
_diffrn_reflns_limit_h_max 9
_diffrn_reflns_limit_h_min -9
_diffrn_reflns_limit_k_max 36
_diffrn_reflns_limit_k_min 0
_diffrn_reflns_limit_l_max 15
_diffrn_reflns_limit_l_min 0
_diffrn_reflns_number 5786
_diffrn_reflns_theta_full 27.33
_diffrn_reflns_theta_max 27.33
_diffrn_reflns_theta_min 0.00
_exptl_absorpt_coefficient_mu 0.236
_exptl_absorpt_correction_T_max 0.970
_exptl_absorpt_correction_T_min 0.817
_exptl_absorpt_correction_type multi-scan
_exptl_absorpt_process_details
;
multi-scan from symmetry-related measurements
 Sortav (Blessing 1995)
;
_exptl_crystal_colour Colourless
_exptl_crystal_density_diffrn 1.325
_exptl_crystal_description Plate
_refine_diff_density_max 0.976
_refine_diff_density_min -0.268
_refine_diff_density_rms 0.061
_refine_ls_extinction_coef 0.0065(6)
_refine_ls_extinction_expression Fc^*^=kFc[1+0.001xFc^2^\l^3^/sin(2\q)]^-1/4^
_refine_ls_extinction_method SHELXL
_refine_ls_goodness_of_fit_ref 1.021
_refine_ls_hydrogen_treatment refxyz
_refine_ls_matrix_type full
_refine_ls_number_parameters 335
_refine_ls_number_reflns 5671
_refine_ls_number_restraints 0
_refine_ls_restrained_S_all 1.021
_refine_ls_R_factor_all 0.1787
_refine_ls_R_factor_gt 0.0832
_refine_ls_shift/su_max 0.000
_refine_ls_shift/su_mean 0.000
_refine_ls_structure_factor_coef Fsqd
_refine_ls_weighting_details 'calc w=1/[\s^2^(Fo^2^)+(0.0100P)^2^+2.5000P] where P=(Fo^2^+2Fc^2^)/3'
_refine_ls_weighting_scheme calc
_refine_ls_wR_factor_gt 0.1594
_refine_ls_wR_factor_ref 0.1821
_reflns_number_gt 2461
_reflns_number_total 5671
_reflns_threshold_expression >2sigma(I)
_cod_data_source_file ja029867isi20021221_041538.cif
_cod_data_source_block global
_cod_original_cell_volume 2711.4(5)
_cod_original_sg_symbol_H-M 'P 21/c '
_cod_original_formula_sum 'C27 H32 N4 O4 S2 '
_cod_database_code 4113876

loop_
_symmetry_equiv_pos_as_xyz
+X,+Y,+Z
-X,-Y,-Z
'-X,+Y+ 1/2,-Z+ 1/2'
'+X,-Y+ 1/2,+Z+ 1/2'

loop_
_atom_site_label
_atom_site_type_symbol
_atom_site_fract_x
_atom_site_fract_y
_atom_site_fract_z
_atom_site_U_iso_or_equiv
_atom_site_adp_type
_atom_site_occupancy
_atom_site_symmetry_multiplicity
_atom_site_calc_flag
_atom_site_refinement_flags
S1 S 0.5639(2) 0.18807(4) 0.92363(12) 0.0765(5) Uani 1 1 d .
S2 S 0.75182(19) 0.20031(5) 0.71817(14) 0.0820(5) Uani 1 1 d .
O3 O 0.9189(4) -0.01265(11) 0.8740(3) 0.0663(10) Uani 1 1 d .
N4 N 0.7994(5) 0.02026(12) 0.7156(3) 0.0527(10) Uani 1 1 d .
N5 N 0.7837(5) 0.05893(12) 0.8680(3) 0.0526(10) Uani 1 1 d .
C6 C 0.6387(6) 0.10089(14) 1.0057(4) 0.0497(11) Uani 1 1 d .
N7 N 0.7124(5) 0.16745(12) 0.8265(3) 0.0576(10) Uani 1 1 d .
C8 C 0.5204(6) 0.12397(13) 0.9187(4) 0.0475(11) Uani 1 1 d .
C9 C 0.7544(6) 0.06945(14) 0.9734(3) 0.0478(11) Uani 1 1 d .
C10 C 0.8443(6) 0.01794(15) 0.8252(4) 0.0486(11) Uani 1 1 d .
C11 C 0.6069(5) 0.12440(13) 0.8087(4) 0.0471(11) Uani 1 1 d .
C12 C 0.4239(7) 0.23472(17) 0.6748(5) 0.0727(15) Uani 1 1 d .
O13 O 0.6380(4) 0.07173(12) 0.6029(3) 0.0704(10) Uani 1 1 d .
N14 N 0.7007(5) 0.08391(12) 0.7845(3) 0.0598(11) Uani 1 1 d .
C15 C 0.8395(6) -0.01544(15) 0.6392(4) 0.0521(11) Uani 1 1 d .
C16 C 0.3283(6) 0.10748(17) 0.9050(4) 0.0607(13) Uani 1 1 d .
C17 C 0.7031(6) 0.06049(16) 0.6892(4) 0.0549(12) Uani 1 1 d .
C18 C 0.6478(7) 0.11205(16) 1.1282(4) 0.0599(13) Uani 1 1 d .
C19 C 1.0091(6) -0.02925(16) 0.6326(4) 0.0578(12) Uani 1 1 d .
C20 C 0.7072(7) -0.03577(17) 0.5760(4) 0.0683(14) Uani 1 1 d .
C21 C 0.9189(9) -0.08447(18) 0.4982(5) 0.0799(17) Uani 1 1 d .
C22 C 0.5562(6) 0.20658(17) 0.6391(5) 0.0633(14) Uani 1 1 d .
O23 O 0.8701(5) 0.17377(17) 0.6574(4) 0.1159(17) Uani 1 1 d .
O24 O 0.7983(6) 0.24445(14) 0.7645(4) 0.130(2) Uani 1 1 d .
C25 C 0.5360(8) 0.18419(19) 0.5427(5) 0.0799(16) Uani 1 1 d .
C26 C 1.0473(8) -0.06379(19) 0.5621(4) 0.0733(15) Uani 1 1 d .
C27 C 0.6010(8) 0.06839(19) 1.1927(4) 0.0888(18) Uani 1 1 d .
C28 C 0.7505(8) -0.07057(19) 0.5052(5) 0.0821(17) Uani 1 1 d .
C29 C 0.2722(8) 0.2388(2) 0.6114(6) 0.0850(18) Uani 1 1 d .
C30 C 0.8365(8) 0.1253(2) 1.1641(5) 0.098(2) Uani 1 1 d .
C31 C 0.2529(9) 0.2167(2) 0.5139(6) 0.091(2) Uani 1 1 d .
C33 C 0.2286(7) 0.1297(3) 0.8098(6) 0.131(3) Uani 1 1 d .
C34 C 0.3843(10) 0.1898(2) 0.4797(5) 0.0907(19) Uani 1 1 d .
C35 C 0.5357(9) 0.1516(2) 1.1673(5) 0.113(2) Uani 1 1 d .
C36 C 0.2250(8) 0.1158(3) 1.0031(5) 0.129(3) Uani 1 1 d .
C40 C 0.3324(8) 0.0551(2) 0.8862(7) 0.134(3) Uani 1 1 d .
C41 C 0.0842(8) 0.2227(3) 0.4450(6) 0.136(3) Uani 1 1 d .
H9 H 0.8212 0.0540 1.0307 0.057 Uiso 1 1 d R
H11 H 0.5185 0.1272 0.7512 0.056 Uiso 1 1 d R
H12 H 0.4414 0.2501 0.7439 0.087 Uiso 1 1 d R
H19 H 1.0985 -0.0147 0.6781 0.069 Uiso 1 1 d R
H20 H 0.5896 -0.0253 0.5828 0.082 Uiso 1 1 d R
H21 H 0.9481 -0.1093 0.4503 0.096 Uiso 1 1 d R
H25 H 0.6266 0.1638 0.5208 0.096 Uiso 1 1 d R
H26 H 1.1657 -0.0735 0.5548 0.088 Uiso 1 1 d R
H27A H 0.6071 0.0750 1.2695 0.107 Uiso 1 1 d R
H27B H 0.6813 0.0439 1.1775 0.107 Uiso 1 1 d R
H27C H 0.4850 0.0588 1.1707 0.107 Uiso 1 1 d R
H28 H 0.6621 -0.0854 0.4595 0.099 Uiso 1 1 d R
H29 H 0.1802 0.2581 0.6359 0.102 Uiso 1 1 d R
H30A H 0.8436 0.1323 1.2406 0.118 Uiso 1 1 d R
H30B H 0.8710 0.1520 1.1236 0.118 Uiso 1 1 d R
H30C H 0.9124 0.0997 1.1498 0.118 Uiso 1 1 d R
H33A H 0.1109 0.1184 0.8047 0.157 Uiso 1 1 d R
H33B H 0.2854 0.1220 0.7442 0.157 Uiso 1 1 d R
H33C H 0.2279 0.1628 0.8194 0.157 Uiso 1 1 d R
H34 H 0.3715 0.1751 0.4095 0.109 Uiso 1 1 d R
H35A H 0.5527 0.1555 1.2448 0.135 Uiso 1 1 d R
H35B H 0.4156 0.1445 1.1496 0.135 Uiso 1 1 d R
H35C H 0.5668 0.1798 1.1313 0.135 Uiso 1 1 d R
H36A H 0.1080 0.1048 0.9905 0.154 Uiso 1 1 d R
H36B H 0.2232 0.1485 1.0187 0.154 Uiso 1 1 d R
H36C H 0.2793 0.0995 1.0639 0.154 Uiso 1 1 d R
H40A H 0.2154 0.0435 0.8778 0.161 Uiso 1 1 d R
H40B H 0.3913 0.0403 0.9475 0.161 Uiso 1 1 d R
H40C H 0.3930 0.0486 0.8214 0.161 Uiso 1 1 d R
H41A H 0.0914 0.2047 0.3795 0.163 Uiso 1 1 d R
H41B H 0.0680 0.2549 0.4266 0.163 Uiso 1 1 d R
H41C H -0.0124 0.2120 0.4850 0.163 Uiso 1 1 d R

loop_
_atom_site_aniso_label
_atom_site_aniso_U_11
_atom_site_aniso_U_22
_atom_site_aniso_U_33
_atom_site_aniso_U_23
_atom_site_aniso_U_13
_atom_site_aniso_U_12
S1 0.1090(12) 0.0389(6) 0.0800(10) -0.0026(7) -0.0116(9) 0.0066(7)
S2 0.0566(8) 0.0786(10) 0.1088(13) 0.0429(9) -0.0163(8) -0.0177(8)
O3 0.079(2) 0.054(2) 0.065(2) 0.0028(17) -0.0093(18) 0.0249(18)
N4 0.056(2) 0.046(2) 0.055(2) -0.0016(18) 0.004(2) 0.0142(18)
N5 0.063(2) 0.046(2) 0.048(2) 0.0018(18) -0.0031(19) 0.0126(19)
C6 0.055(3) 0.043(2) 0.051(3) 0.002(2) 0.006(2) 0.002(2)
N7 0.049(2) 0.049(2) 0.074(3) 0.008(2) -0.007(2) -0.0038(18)
C8 0.052(3) 0.031(2) 0.059(3) 0.002(2) 0.004(2) 0.001(2)
C9 0.058(3) 0.042(2) 0.043(3) 0.003(2) 0.000(2) 0.006(2)
C10 0.052(3) 0.047(3) 0.047(3) 0.001(2) -0.001(2) 0.006(2)
C11 0.046(3) 0.038(2) 0.057(3) 0.001(2) -0.003(2) 0.006(2)
C12 0.073(4) 0.057(3) 0.087(4) 0.015(3) -0.013(3) -0.005(3)
O13 0.081(2) 0.075(2) 0.055(2) 0.0065(18) 0.0001(19) 0.0257(19)
N14 0.081(3) 0.051(2) 0.048(2) 0.0035(19) 0.001(2) 0.026(2)
C15 0.062(3) 0.041(2) 0.053(3) 0.005(2) 0.004(2) 0.007(2)
C16 0.047(3) 0.060(3) 0.075(4) 0.004(3) -0.001(3) -0.003(2)
C17 0.056(3) 0.056(3) 0.052(3) 0.007(3) 0.002(2) 0.015(2)
C18 0.074(3) 0.049(3) 0.057(3) 0.000(2) 0.007(3) 0.013(3)
C19 0.055(3) 0.060(3) 0.058(3) -0.007(2) -0.003(2) 0.012(2)
C20 0.060(3) 0.060(3) 0.084(4) -0.004(3) -0.004(3) -0.001(3)
C21 0.110(5) 0.061(3) 0.069(4) -0.011(3) 0.005(4) 0.019(4)
C22 0.055(3) 0.049(3) 0.084(4) 0.024(3) -0.012(3) -0.010(3)
O23 0.056(2) 0.159(4) 0.135(4) 0.070(3) 0.030(3) 0.027(3)
O24 0.117(3) 0.081(3) 0.182(5) 0.059(3) -0.080(3) -0.061(3)
C25 0.092(4) 0.069(4) 0.078(4) 0.022(3) -0.004(4) 0.002(3)
C26 0.075(4) 0.076(4) 0.070(4) 0.003(3) 0.011(3) 0.021(3)
C27 0.115(5) 0.082(4) 0.071(4) 0.009(3) 0.022(4) 0.005(4)
C28 0.090(5) 0.067(3) 0.088(4) -0.023(3) -0.016(3) -0.004(3)
C29 0.065(4) 0.071(4) 0.118(5) 0.036(4) -0.001(4) 0.005(3)
C30 0.103(5) 0.110(5) 0.081(4) -0.027(4) 0.003(4) -0.017(4)
C31 0.077(4) 0.092(5) 0.101(5) 0.042(4) -0.021(4) -0.028(4)
C33 0.055(4) 0.178(8) 0.156(7) 0.060(6) -0.027(4) -0.013(4)
C34 0.119(6) 0.077(4) 0.075(4) 0.016(3) -0.015(4) -0.020(4)
C35 0.153(6) 0.095(5) 0.089(5) -0.021(4) -0.003(4) 0.053(5)
C36 0.065(4) 0.191(8) 0.131(6) -0.011(6) 0.028(4) -0.028(5)
C40 0.077(4) 0.076(4) 0.247(9) -0.011(5) -0.016(5) -0.034(4)
C41 0.089(5) 0.166(7) 0.146(7) 0.069(6) -0.059(5) -0.032(5)

loop_
_atom_type_symbol
_atom_type_description
_atom_type_scat_dispersion_real
_atom_type_scat_dispersion_imag
_atom_type_scat_source
C C 0.0033 0.0016 'International Tables Vol C Tables 4.2.6.8 and 6.1.1.4'
H H 0.0000 0.0000 'International Tables Vol C Tables 4.2.6.8 and 6.1.1.4'
N N 0.0061 0.0033 'International Tables Vol C Tables 4.2.6.8 and 6.1.1.4'
O O 0.0106 0.0060 'International Tables Vol C Tables 4.2.6.8 and 6.1.1.4'
S S 0.1246 0.1234 'International Tables Vol C Tables 4.2.6.8 and 6.1.1.4'

loop_
_diffrn_radiation_wavelength
0.71073

loop_
_geom_angle_atom_site_label_1
_geom_angle_atom_site_label_2
_geom_angle_atom_site_label_3
_geom_angle
N7 S1 C8 76.78(18)
O23 S2 O24 122.0(3)
O23 S2 N7 105.0(2)
O24 S2 N7 103.7(3)
O23 S2 C22 108.4(3)
O24 S2 C22 108.6(3)
N7 S2 C22 108.3(2)
C10 N4 C17 111.8(4)
C10 N4 C15 123.6(4)
C17 N4 C15 124.5(4)
C9 N5 C10 128.8(4)
C9 N5 N14 119.9(4)
C10 N5 N14 108.3(3)
C9 C6 C8 117.9(4)
C9 C6 C18 115.5(4)
C8 C6 C18 126.5(4)
C11 N7 S2 118.1(3)
C11 N7 S1 90.7(3)
S2 N7 S1 119.2(2)
C6 C8 C11 110.6(3)
C6 C8 C16 118.4(4)
C11 C8 C16 111.0(4)
C6 C8 S1 107.8(3)
C11 C8 S1 86.3(2)
C16 C8 S1 118.1(3)
C6 C9 N5 125.0(4)
O3 C10 N4 128.2(4)
O3 C10 N5 126.9(4)
N4 C10 N5 104.9(4)
N14 C11 N7 115.9(4)
N14 C11 C8 115.3(3)
N7 C11 C8 97.7(3)
C29 C12 C22 119.0(6)
C17 N14 N5 111.0(3)
C17 N14 C11 128.6(4)
N5 N14 C11 119.7(4)
C19 C15 C20 121.5(4)
C19 C15 N4 118.8(4)
C20 C15 N4 119.7(4)
C36 C16 C33 106.7(5)
C36 C16 C40 107.2(5)
C33 C16 C40 108.3(5)
C36 C16 C8 113.8(4)
C33 C16 C8 113.6(4)
C40 C16 C8 106.9(4)
O13 C17 N14 127.6(4)
O13 C17 N4 128.5(5)
N14 C17 N4 103.9(4)
C35 C18 C6 117.8(4)
C35 C18 C27 107.3(4)
C6 C18 C27 109.5(4)
C35 C18 C30 105.4(5)
C6 C18 C30 109.2(4)
C27 C18 C30 107.1(4)
C26 C19 C15 119.0(5)
C28 C20 C15 117.9(5)
C28 C21 C26 119.9(5)
C25 C22 C12 120.0(5)
C25 C22 S2 119.6(5)
C12 C22 S2 120.4(5)
C22 C25 C34 119.7(6)
C19 C26 C21 120.7(5)
C21 C28 C20 120.8(5)
C31 C29 C12 120.9(6)
C34 C31 C29 119.3(6)
C34 C31 C41 121.3(8)
C29 C31 C41 119.4(8)
C31 C34 C25 121.1(6)
C6 C9 H9 115.7
N5 C9 H9 119.3
N14 C11 H11 105.3
N7 C11 H11 113.6
C8 C11 H11 109.1
C29 C12 H12 122.7
C22 C12 H12 118.3
C26 C19 H19 121.3
C15 C19 H19 119.7
C28 C20 H20 122.7
C15 C20 H20 119.4
C28 C21 H21 120.5
C26 C21 H21 119.5
C22 C25 H25 118.9
C34 C25 H25 121.3
C19 C26 H26 120.4
C21 C26 H26 118.8
C18 C27 H27A 110.1
C18 C27 H27B 109.2
H27A C27 H27B 109.5
C18 C27 H27C 109.0
H27A C27 H27C 109.5
H27B C27 H27C 109.5
C21 C28 H28 118.8
C20 C28 H28 120.4
C31 C29 H29 119.8
C12 C29 H29 119.3
C18 C30 H30A 109.9
C18 C30 H30B 109.3
H30A C30 H30B 109.5
C18 C30 H30C 109.3
H30A C30 H30C 109.5
H30B C30 H30C 109.5
C16 C33 H33A 110.5
C16 C33 H33B 108.6
H33A C33 H33B 109.5
C16 C33 H33C 109.3
H33A C33 H33C 109.5
H33B C33 H33C 109.5
C31 C34 H34 118.9
C25 C34 H34 120.1
C18 C35 H35A 110.4
C18 C35 H35B 108.9
H35A C35 H35B 109.5
C18 C35 H35C 109.2
H35A C35 H35C 109.5
H35B C35 H35C 109.5
C16 C36 H36A 110.3
C16 C36 H36B 109.4
H36A C36 H36B 109.5
C16 C36 H36C 108.7
H36A C36 H36C 109.5
H36B C36 H36C 109.5
C16 C40 H40A 109.5
C16 C40 H40B 109.5
H40A C40 H40B 109.5
C16 C40 H40C 109.4
H40A C40 H40C 109.5
H40B C40 H40C 109.5
C31 C41 H41A 108.8
C31 C41 H41B 109.7
H41A C41 H41B 109.5
C31 C41 H41C 109.9
H41A C41 H41C 109.5
H41B C41 H41C 109.5

loop_
_geom_bond_atom_site_label_1
_geom_bond_atom_site_label_2
_geom_bond_distance
S1 N7 1.791(4)
S1 C8 1.874(4)
S2 O23 1.425(4)
S2 O24 1.429(4)
S2 N7 1.671(4)
S2 C22 1.759(5)
O3 C10 1.195(5)
N4 C10 1.375(5)
N4 C17 1.403(5)
N4 C15 1.435(5)
N5 C9 1.358(5)
N5 C10 1.381(5)
N5 N14 1.382(5)
C6 C9 1.342(6)
C6 C8 1.522(6)
C6 C18 1.536(6)
N7 C11 1.490(5)
C8 C11 1.533(6)
C8 C16 1.553(6)
C11 N14 1.409(5)
C12 C29 1.376(7)
C12 C22 1.387(7)
O13 C17 1.194(5)
N14 C17 1.351(6)
C15 C19 1.369(6)
C15 C20 1.379(6)
C16 C36 1.494(7)
C16 C33 1.507(7)
C16 C40 1.524(7)
C18 C35 1.519(7)
C18 C27 1.536(7)
C18 C30 1.543(7)
C19 C26 1.359(6)
C20 C28 1.377(7)
C21 C28 1.362(8)
C21 C26 1.367(7)
C22 C25 1.350(7)
C25 C34 1.377(8)
C29 C31 1.356(8)
C31 C34 1.356(9)
C31 C41 1.523(8)
C9 H9 0.9599
C11 H11 0.9601
C12 H12 0.9600
C19 H19 0.9599
C20 H20 0.9600
C21 H21 0.9599
C25 H25 0.9601
C26 H26 0.9600
C27 H27A 0.9600
C27 H27B 0.9600
C27 H27C 0.9600
C28 H28 0.9599
C29 H29 0.9599
C30 H30A 0.9600
C30 H30B 0.9601
C30 H30C 0.9600
C33 H33A 0.9601
C33 H33B 0.9601
C33 H33C 0.9597
C34 H34 0.9600
C35 H35A 0.9599
C35 H35B 0.9600
C35 H35C 0.9600
C36 H36A 0.9598
C36 H36B 0.9603
C36 H36C 0.9597
C40 H40A 0.9600
C40 H40B 0.9600
C40 H40C 0.9600
C41 H41A 0.9599
C41 H41B 0.9600
C41 H41C 0.9599
